data_4084127
loop_
_publ_author_name
'Endo, Hisayuki'
'Takeda, Nobuhiro'
'Unno, Masafumi'

_publ_section_title
;
 Synthesis and Properties of Phenylsilsesquioxanes with Ladder and
 Double-Decker Structures
;
_journal_issue 15
_journal_name_full Organometallics
_journal_page_first 4148
_journal_paper_doi 10.1021/om500010y
_journal_volume 33
_journal_year 2014
_chemical_formula_moiety 'C72 H60 O14 Si10'
_chemical_formula_sum 'C72 H60 O14 Si10'
_chemical_formula_weight 1430.10
_space_group_IT_number 2
_symmetry_cell_setting triclinic
_symmetry_space_group_name_Hall '-P 1'
_symmetry_space_group_name_H-M 'P -1'
_atom_sites_solution_hydrogens geom
_atom_sites_solution_primary direct
_atom_sites_solution_secondary difmap
_audit_creation_method SHELXL-97
_cell_angle_alpha 101.281(2)
_cell_angle_beta 103.206(2)
_cell_angle_gamma 95.940(2)
_cell_formula_units_Z 2
_cell_length_a 12.3673(11)
_cell_length_b 15.8156(15)
_cell_length_c 18.8138(19)
_cell_measurement_reflns_used 25314
_cell_measurement_temperature 173.1500
_cell_measurement_theta_max 28.2812
_cell_measurement_theta_min 2.2831
_cell_volume 3470.8(6)
_computing_cell_refinement 'CrystalClear (Rigaku Corp., 2000)'
_computing_data_collection 'CrystalClear (Rigaku Corp., 2000)'
_computing_data_reduction 'CrystalClear (Rigaku Corp., 2000)'
_computing_molecular_graphics 'Yadokari-XG 2009 (Wakita Nemoto et al., 2009)'
_computing_publication_material 'Yadokari-XG 2009 (Wakita,Nemoto et al., 2009)'
_computing_structure_refinement 'SHELXL-97 (Sheldrick, 1997)'
_computing_structure_solution 'SHELXS-97 (Sheldrick, 1990)'
_diffrn_ambient_temperature 173.1500
_diffrn_detector_area_resol_mean 10.0000
_diffrn_measured_fraction_theta_full 0.933
_diffrn_measured_fraction_theta_max 0.933
_diffrn_measurement_method dtprofit.ref
_diffrn_radiation_monochromator 'Graphite Monochromator'
_diffrn_radiation_source 'Rotating Anode'
_diffrn_radiation_type MoK\a
_diffrn_radiation_wavelength 0.71070
_diffrn_reflns_av_R_equivalents 0.0210
_diffrn_reflns_av_sigmaI/netI 0.0566
_diffrn_reflns_limit_h_max 14
_diffrn_reflns_limit_h_min -14
_diffrn_reflns_limit_k_max 19
_diffrn_reflns_limit_k_min -19
_diffrn_reflns_limit_l_max 21
_diffrn_reflns_limit_l_min -22
_diffrn_reflns_number 24294
_diffrn_reflns_theta_full 25.50
_diffrn_reflns_theta_max 25.50
_diffrn_reflns_theta_min 2.28
_exptl_absorpt_coefficient_mu 0.255
_exptl_absorpt_correction_T_max 1.0000
_exptl_absorpt_correction_T_min 0.3176
_exptl_absorpt_correction_type multi-scan
_exptl_absorpt_process_details 'Jacobson, R. (1998) Private communication'
_exptl_crystal_colour Colorless
_exptl_crystal_density_diffrn 1.368
_exptl_crystal_density_method 'not measured'
_exptl_crystal_description Prism
_exptl_crystal_F_000 1488
_exptl_crystal_size_max 0.3000
_exptl_crystal_size_mid 0.2000
_exptl_crystal_size_min 0.1000
_refine_diff_density_max 0.377
_refine_diff_density_min -0.389
_refine_diff_density_rms 0.055
_refine_ls_extinction_method none
_refine_ls_goodness_of_fit_ref 1.118
_refine_ls_matrix_type full
_refine_ls_number_parameters 865
_refine_ls_number_reflns 12048
_refine_ls_number_restraints 0
_refine_ls_restrained_S_all 1.118
_refine_ls_R_factor_all 0.0454
_refine_ls_R_factor_gt 0.0426
_refine_ls_shift/su_max 0.001
_refine_ls_shift/su_mean 0.000
_refine_ls_structure_factor_coef Fsqd
_refine_ls_weighting_details 'calc w=1/[\s^2^(Fo^2^)+(0.0443P)^2^+2.3152P] where P=(Fo^2^+2Fc^2^)/3'
_refine_ls_weighting_scheme calc
_refine_ls_wR_factor_gt 0.1043
_refine_ls_wR_factor_ref 0.1061
_reflns_number_gt 11467
_reflns_number_total 12048
_reflns_threshold_expression >2sigma(I)
_cod_data_source_file om500010y_si_001.cif
_cod_data_source_block 3
_cod_depositor_comments
;
The following automatic conversions were performed:

'_exptl_absorpt_correction_type' value 'Multi-scan' changed to
'multi-scan' according to
/usr/data/users/saulius/crontab/automatic-downloads/rss-feeds/ACS/lib/dictionaries/cif_core.dic
dictionary named 'cif_core.dic' version 2.4.2 from 2011-04-26.

Automatic conversion script
Id: cif_fix_values 2281 2013-09-26 08:29:07Z andrius 

 Adding full bibliography for 4084125--4084127.cif.
;
_cod_database_code 4084127

loop_
_symmetry_equiv_pos_as_xyz
'x, y, z'
'-x, -y, -z'

loop_
_atom_site_label
_atom_site_type_symbol
_atom_site_fract_x
_atom_site_fract_y
_atom_site_fract_z
_atom_site_U_iso_or_equiv
_atom_site_adp_type
_atom_site_occupancy
_atom_site_symmetry_multiplicity
_atom_site_calc_flag
_atom_site_refinement_flags
Si1 Si 0.59391(4) 0.38392(3) 0.19916(3) 0.01634(12) Uani 1 1 d .
O1 O 0.72942(12) 0.40853(10) 0.21848(8) 0.0229(3) Uani 1 1 d .
Si2 Si 0.85231(4) 0.41485(3) 0.27403(3) 0.01496(12) Uani 1 1 d .
O2 O 0.84457(12) 0.43217(9) 0.36035(8) 0.0202(3) Uani 1 1 d .
Si3 Si 0.80269(4) 0.38093(3) 0.41799(3) 0.01505(12) Uani 1 1 d .
O3 O 0.68325(12) 0.31940(9) 0.37795(8) 0.0243(3) Uani 1 1 d .
Si4 Si 0.58727(4) 0.25976(3) 0.30857(3) 0.01486(12) Uani 1 1 d .
O4 O 0.56156(12) 0.30904(10) 0.24081(9) 0.0258(3) Uani 1 1 d .
Si5 Si 0.67794(4) 0.13778(3) 0.08686(3) 0.01612(12) Uani 1 1 d .
O5 O 0.78881(12) 0.20698(9) 0.13428(8) 0.0217(3) Uani 1 1 d .
Si6 Si 0.90907(4) 0.24130(3) 0.19395(3) 0.01403(12) Uani 1 1 d .
O6 O 0.94594(11) 0.16529(9) 0.23698(8) 0.0187(3) Uani 1 1 d .
Si7 Si 0.90794(4) 0.10534(3) 0.28985(3) 0.01486(12) Uani 1 1 d .
O7 O 0.77630(11) 0.06510(9) 0.25681(8) 0.0224(3) Uani 1 1 d .
Si8 Si 0.64827(4) 0.08166(3) 0.22913(3) 0.01469(12) Uani 1 1 d .
O8 O 0.62517(12) 0.09115(10) 0.14307(8) 0.0248(3) Uani 1 1 d .
O9 O 0.54303(13) 0.34619(10) 0.11065(8) 0.0258(3) Uani 1 1 d .
Si9 Si 0.55695(5) 0.28527(4) 0.03362(3) 0.01925(13) Uani 1 1 d .
O10 O 0.58632(12) 0.19038(9) 0.04605(8) 0.0223(3) Uani 1 1 d .
O11 O 0.89661(12) 0.32205(9) 0.25721(8) 0.0202(3) Uani 1 1 d .
O12 O 0.89501(12) 0.32027(9) 0.44496(8) 0.0208(3) Uani 1 1 d .
Si10 Si 0.91508(5) 0.22154(3) 0.45144(3) 0.01686(12) Uani 1 1 d .
O13 O 0.92847(12) 0.16251(9) 0.37411(8) 0.0234(3) Uani 1 1 d .
O14 O 0.63483(12) 0.17154(9) 0.28118(9) 0.0235(3) Uani 1 1 d .
C1 C 0.53474(17) 0.48284(13) 0.23062(12) 0.0223(4) Uani 1 1 d .
C2 C 0.5712(2) 0.52743(16) 0.30561(14) 0.0360(6) Uani 1 1 d .
H1 H 0.6252 0.5061 0.3395 0.043 Uiso 1 1 calc R
C3 C 0.5296(3) 0.60278(17) 0.33150(17) 0.0478(7) Uani 1 1 d .
H2 H 0.5556 0.6328 0.3826 0.057 Uiso 1 1 calc R
C4 C 0.4507(3) 0.63365(17) 0.28267(19) 0.0504(8) Uani 1 1 d .
H3 H 0.4213 0.6846 0.3004 0.060 Uiso 1 1 calc R
C5 C 0.4144(2) 0.59132(17) 0.20879(18) 0.0469(7) Uani 1 1 d .
H4 H 0.3606 0.6133 0.1753 0.056 Uiso 1 1 calc R
C6 C 0.4560(2) 0.51625(15) 0.18243(15) 0.0315(5) Uani 1 1 d .
H5 H 0.4305 0.4874 0.1310 0.038 Uiso 1 1 calc R
C7 C 0.94995(17) 0.50179(13) 0.25926(12) 0.0201(4) Uani 1 1 d .
C8 C 0.9210(2) 0.53981(17) 0.19883(15) 0.0376(6) Uani 1 1 d .
H6 H 0.8470 0.5247 0.1669 0.045 Uiso 1 1 calc R
C9 C 0.9983(3) 0.5998(2) 0.18405(19) 0.0532(8) Uani 1 1 d .
H7 H 0.9766 0.6263 0.1429 0.064 Uiso 1 1 calc R
C10 C 1.1060(2) 0.62072(17) 0.22899(17) 0.0438(7) Uani 1 1 d .
H8 H 1.1594 0.6604 0.2179 0.053 Uiso 1 1 calc R
C11 C 1.1369(2) 0.58457(17) 0.28980(15) 0.0389(6) Uani 1 1 d .
H9 H 1.2111 0.5999 0.3213 0.047 Uiso 1 1 calc R
C12 C 1.0595(2) 0.52577(15) 0.30509(13) 0.0308(5) Uani 1 1 d .
H10 H 1.0812 0.5012 0.3474 0.037 Uiso 1 1 calc R
C13 C 0.77827(17) 0.46442(13) 0.49365(11) 0.0201(4) Uani 1 1 d .
C14 C 0.8419(2) 0.54738(14) 0.51672(13) 0.0287(5) Uani 1 1 d .
H11 H 0.9046 0.5594 0.4970 0.034 Uiso 1 1 calc R
C15 C 0.8160(2) 0.61282(16) 0.56767(15) 0.0410(6) Uani 1 1 d .
H12 H 0.8616 0.6686 0.5836 0.049 Uiso 1 1 calc R
C16 C 0.7238(3) 0.59676(17) 0.59511(16) 0.0446(7) Uani 1 1 d .
H13 H 0.7042 0.6422 0.6287 0.054 Uiso 1 1 calc R
C17 C 0.6598(2) 0.51524(18) 0.57412(16) 0.0460(7) Uani 1 1 d .
H14 H 0.5975 0.5038 0.5943 0.055 Uiso 1 1 calc R
C18 C 0.6866(2) 0.44972(16) 0.52334(14) 0.0344(6) Uani 1 1 d .
H15 H 0.6416 0.3937 0.5086 0.041 Uiso 1 1 calc R
C19 C 0.45759(17) 0.23197(13) 0.33650(12) 0.0209(4) Uani 1 1 d .
C20 C 0.4621(2) 0.21649(16) 0.40755(14) 0.0317(5) Uani 1 1 d .
H16 H 0.5319 0.2287 0.4443 0.038 Uiso 1 1 calc R
C21 C 0.3656(2) 0.18349(19) 0.42491(16) 0.0452(7) Uani 1 1 d .
H17 H 0.3693 0.1736 0.4735 0.054 Uiso 1 1 calc R
C22 C 0.2638(2) 0.16499(19) 0.37125(17) 0.0462(7) Uani 1 1 d .
H18 H 0.1980 0.1414 0.3830 0.055 Uiso 1 1 calc R
C23 C 0.2572(2) 0.18042(16) 0.30148(16) 0.0373(6) Uani 1 1 d .
H19 H 0.1870 0.1680 0.2650 0.045 Uiso 1 1 calc R
C24 C 0.35291(18) 0.21408(14) 0.28416(13) 0.0273(5) Uani 1 1 d .
H20 H 0.3476 0.2253 0.2358 0.033 Uiso 1 1 calc R
C25 C 0.71845(17) 0.05502(13) 0.01778(12) 0.0205(4) Uani 1 1 d .
C26 C 0.6516(3) 0.02007(19) -0.05361(14) 0.0494(8) Uani 1 1 d .
H21 H 0.5822 0.0400 -0.0695 0.059 Uiso 1 1 calc R
C27 C 0.6843(3) -0.0437(2) -0.10261(16) 0.0697(12) Uani 1 1 d .
H22 H 0.6369 -0.0675 -0.1514 0.084 Uiso 1 1 calc R
C28 C 0.7858(3) -0.07285(18) -0.08078(16) 0.0457(7) Uani 1 1 d .
H23 H 0.8092 -0.1153 -0.1149 0.055 Uiso 1 1 calc R
C29 C 0.8517(2) -0.04018(17) -0.00993(18) 0.0471(7) Uani 1 1 d .
H24 H 0.9206 -0.0610 0.0059 0.057 Uiso 1 1 calc R
C30 C 0.8188(2) 0.02317(17) 0.03917(15) 0.0415(7) Uani 1 1 d .
H25 H 0.8657 0.0453 0.0884 0.050 Uiso 1 1 calc R
C31 C 1.01805(18) 0.27270(13) 0.14762(13) 0.0233(5) Uani 1 1 d .
C32 C 1.0070(2) 0.24352(18) 0.07152(15) 0.0387(6) Uani 1 1 d .
H26 H 0.9397 0.2074 0.0410 0.046 Uiso 1 1 calc R
C33 C 1.0926(3) 0.2663(2) 0.03946(19) 0.0586(9) Uani 1 1 d .
H27 H 1.0841 0.2455 -0.0127 0.070 Uiso 1 1 calc R
C34 C 1.1903(3) 0.3189(2) 0.0831(2) 0.0628(10) Uani 1 1 d .
H28 H 1.2492 0.3343 0.0610 0.075 Uiso 1 1 calc R
C35 C 1.2025(3) 0.3492(2) 0.1585(2) 0.0626(10) Uani 1 1 d .
H29 H 1.2698 0.3855 0.1886 0.075 Uiso 1 1 calc R
C36 C 1.1170(2) 0.32697(17) 0.19024(18) 0.0441(7) Uani 1 1 d .
H30 H 1.1257 0.3490 0.2423 0.053 Uiso 1 1 calc R
C37 C 0.98782(16) 0.01303(13) 0.28599(12) 0.0195(4) Uani 1 1 d .
C38 C 1.03841(18) -0.01071(15) 0.22741(13) 0.0281(5) Uani 1 1 d .
H31 H 1.0375 0.0241 0.1915 0.034 Uiso 1 1 calc R
C39 C 1.0902(2) -0.08488(17) 0.22105(17) 0.0423(7) Uani 1 1 d .
H32 H 1.1243 -0.1006 0.1810 0.051 Uiso 1 1 calc R
C40 C 1.0918(2) -0.13547(17) 0.27305(19) 0.0491(8) Uani 1 1 d .
H33 H 1.1269 -0.1862 0.2685 0.059 Uiso 1 1 calc R
C41 C 1.0433(2) -0.11322(18) 0.33106(19) 0.0491(8) Uani 1 1 d .
H34 H 1.0455 -0.1481 0.3670 0.059 Uiso 1 1 calc R
C42 C 0.9911(2) -0.03978(16) 0.33746(15) 0.0340(6) Uani 1 1 d .
H35 H 0.9569 -0.0251 0.3777 0.041 Uiso 1 1 calc R
C43 C 0.55133(16) -0.01024(13) 0.23765(11) 0.0181(4) Uani 1 1 d .
C44 C 0.5548(2) -0.09558(15) 0.20319(15) 0.0355(6) Uani 1 1 d .
H36 H 0.6112 -0.1068 0.1772 0.043 Uiso 1 1 calc R
C45 C 0.4786(3) -0.16471(16) 0.20556(18) 0.0487(8) Uani 1 1 d .
H37 H 0.4832 -0.2226 0.1818 0.058 Uiso 1 1 calc R
C46 C 0.3961(2) -0.14917(16) 0.24253(16) 0.0392(6) Uani 1 1 d .
H38 H 0.3423 -0.1963 0.2432 0.047 Uiso 1 1 calc R
C47 C 0.3914(2) -0.06544(15) 0.27861(14) 0.0317(5) Uani 1 1 d .
H39 H 0.3354 -0.0549 0.3050 0.038 Uiso 1 1 calc R
C48 C 0.46834(18) 0.00314(14) 0.27619(13) 0.0258(5) Uani 1 1 d .
H40 H 0.4647 0.0606 0.3013 0.031 Uiso 1 1 calc R
C49 C 0.42105(18) 0.26795(14) -0.03845(11) 0.0237(5) Uani 1 1 d .
C50 C 0.33683(19) 0.19762(17) -0.04975(13) 0.0313(5) Uani 1 1 d .
H41 H 0.3474 0.1564 -0.0192 0.038 Uiso 1 1 calc R
C51 C 0.2374(2) 0.1869(2) -0.10519(14) 0.0440(7) Uani 1 1 d .
H42 H 0.1807 0.1384 -0.1121 0.053 Uiso 1 1 calc R
C52 C 0.2201(2) 0.2454(2) -0.14996(15) 0.0510(8) Uani 1 1 d .
H43 H 0.1518 0.2375 -0.1876 0.061 Uiso 1 1 calc R
C53 C 0.3020(3) 0.3156(2) -0.14030(16) 0.0527(8) Uani 1 1 d .
H44 H 0.2906 0.3561 -0.1715 0.063 Uiso 1 1 calc R
C54 C 0.4010(2) 0.32679(17) -0.08478(14) 0.0368(6) Uani 1 1 d .
H45 H 0.4568 0.3757 -0.0780 0.044 Uiso 1 1 calc R
C55 C 0.67112(19) 0.34522(15) 0.00543(13) 0.0279(5) Uani 1 1 d .
C56 C 0.6876(3) 0.43629(17) 0.02062(15) 0.0436(7) Uani 1 1 d .
H46 H 0.6410 0.4671 0.0467 0.052 Uiso 1 1 calc R
C57 C 0.7701(3) 0.4826(2) -0.00151(18) 0.0631(10) Uani 1 1 d .
H47 H 0.7790 0.5445 0.0087 0.076 Uiso 1 1 calc R
C58 C 0.8395(3) 0.4388(3) -0.0384(2) 0.0677(11) Uani 1 1 d .
H48 H 0.8970 0.4705 -0.0530 0.081 Uiso 1 1 calc R
C59 C 0.8249(3) 0.3484(3) -0.0539(2) 0.0672(11) Uani 1 1 d .
H49 H 0.8727 0.3182 -0.0793 0.081 Uiso 1 1 calc R
C60 C 0.7411(2) 0.3018(2) -0.03279(17) 0.0438(7) Uani 1 1 d .
H50 H 0.7311 0.2398 -0.0444 0.053 Uiso 1 1 calc R
C61 C 1.04639(17) 0.23026(13) 0.52538(11) 0.0207(4) Uani 1 1 d .
C62 C 1.11142(19) 0.16253(15) 0.52427(13) 0.0269(5) Uani 1 1 d .
H51 H 1.0918 0.1138 0.4827 0.032 Uiso 1 1 calc R
C63 C 1.2038(2) 0.16581(18) 0.58303(15) 0.0382(6) Uani 1 1 d .
H52 H 1.2469 0.1194 0.5813 0.046 Uiso 1 1 calc R
C64 C 1.2338(2) 0.23573(19) 0.64388(15) 0.0426(7) Uani 1 1 d .
H53 H 1.2975 0.2378 0.6839 0.051 Uiso 1 1 calc R
C65 C 1.1704(2) 0.30287(18) 0.64613(14) 0.0395(6) Uani 1 1 d .
H54 H 1.1905 0.3511 0.6881 0.047 Uiso 1 1 calc R
C66 C 1.07813(19) 0.30021(15) 0.58782(13) 0.0290(5) Uani 1 1 d .
H55 H 1.0355 0.3468 0.5903 0.035 Uiso 1 1 calc R
C67 C 0.79512(17) 0.16885(14) 0.47956(12) 0.0224(4) Uani 1 1 d .
C68 C 0.7636(2) 0.21382(17) 0.54165(13) 0.0317(5) Uani 1 1 d .
H56 H 0.7994 0.2718 0.5655 0.038 Uiso 1 1 calc R
C69 C 0.6809(2) 0.1747(2) 0.56872(15) 0.0432(7) Uani 1 1 d .
H57 H 0.6604 0.2058 0.6109 0.052 Uiso 1 1 calc R
C70 C 0.6284(2) 0.0906(2) 0.53450(17) 0.0466(7) Uani 1 1 d .
H58 H 0.5727 0.0634 0.5537 0.056 Uiso 1 1 calc R
C71 C 0.6567(2) 0.04611(19) 0.47254(17) 0.0465(7) Uani 1 1 d .
H59 H 0.6191 -0.0113 0.4482 0.056 Uiso 1 1 calc R
C72 C 0.7397(2) 0.08459(15) 0.44547(14) 0.0336(5) Uani 1 1 d .
H60 H 0.7591 0.0530 0.4030 0.040 Uiso 1 1 calc R

loop_
_atom_site_aniso_label
_atom_site_aniso_U_11
_atom_site_aniso_U_22
_atom_site_aniso_U_33
_atom_site_aniso_U_23
_atom_site_aniso_U_13
_atom_site_aniso_U_12
Si1 0.0170(3) 0.0162(3) 0.0168(3) 0.0051(2) 0.0035(2) 0.0061(2)
O1 0.0184(7) 0.0295(8) 0.0233(7) 0.0102(6) 0.0058(6) 0.0064(6)
Si2 0.0162(3) 0.0136(3) 0.0164(3) 0.0042(2) 0.0056(2) 0.0036(2)
O2 0.0273(8) 0.0162(7) 0.0190(7) 0.0043(6) 0.0087(6) 0.0045(6)
Si3 0.0158(3) 0.0146(3) 0.0143(3) 0.0026(2) 0.0037(2) 0.0022(2)
O3 0.0207(7) 0.0253(8) 0.0231(8) 0.0011(6) 0.0037(6) -0.0008(6)
Si4 0.0138(3) 0.0131(3) 0.0176(3) 0.0029(2) 0.0041(2) 0.0030(2)
O4 0.0240(8) 0.0249(8) 0.0306(8) 0.0159(7) 0.0034(7) 0.0030(6)
Si5 0.0169(3) 0.0160(3) 0.0150(3) 0.0042(2) 0.0027(2) 0.0028(2)
O5 0.0223(7) 0.0189(7) 0.0216(7) 0.0051(6) 0.0019(6) 0.0004(6)
Si6 0.0152(3) 0.0129(2) 0.0156(3) 0.0043(2) 0.0060(2) 0.0029(2)
O6 0.0214(7) 0.0179(7) 0.0222(7) 0.0097(6) 0.0097(6) 0.0080(6)
Si7 0.0146(3) 0.0137(3) 0.0186(3) 0.0059(2) 0.0058(2) 0.0049(2)
O7 0.0162(7) 0.0202(7) 0.0321(8) 0.0072(6) 0.0069(6) 0.0048(6)
Si8 0.0135(3) 0.0131(3) 0.0184(3) 0.0038(2) 0.0057(2) 0.0022(2)
O8 0.0252(8) 0.0261(8) 0.0213(7) 0.0072(6) 0.0040(6) -0.0031(6)
O9 0.0289(8) 0.0285(8) 0.0196(7) 0.0034(6) 0.0032(6) 0.0129(7)
Si9 0.0197(3) 0.0219(3) 0.0169(3) 0.0056(2) 0.0032(2) 0.0076(2)
O10 0.0218(7) 0.0226(7) 0.0226(7) 0.0065(6) 0.0030(6) 0.0078(6)
O11 0.0220(7) 0.0166(7) 0.0225(7) 0.0022(6) 0.0069(6) 0.0067(6)
O12 0.0203(7) 0.0170(7) 0.0256(8) 0.0068(6) 0.0043(6) 0.0049(6)
Si10 0.0188(3) 0.0165(3) 0.0171(3) 0.0056(2) 0.0062(2) 0.0039(2)
O13 0.0281(8) 0.0229(7) 0.0210(7) 0.0057(6) 0.0090(6) 0.0050(6)
O14 0.0248(8) 0.0155(7) 0.0348(8) 0.0053(6) 0.0156(7) 0.0066(6)
C1 0.0201(10) 0.0173(10) 0.0316(12) 0.0059(9) 0.0098(9) 0.0042(8)
C2 0.0427(14) 0.0305(13) 0.0352(13) 0.0023(11) 0.0113(12) 0.0142(11)
C3 0.0623(19) 0.0298(14) 0.0515(17) -0.0067(12) 0.0280(15) 0.0083(13)
C4 0.0558(18) 0.0249(13) 0.083(2) 0.0097(14) 0.0387(17) 0.0212(12)
C5 0.0448(16) 0.0333(14) 0.073(2) 0.0214(14) 0.0203(15) 0.0243(12)
C6 0.0301(12) 0.0262(12) 0.0414(14) 0.0119(10) 0.0087(11) 0.0111(10)
C7 0.0238(10) 0.0161(10) 0.0232(10) 0.0050(8) 0.0107(9) 0.0040(8)
C8 0.0318(13) 0.0453(15) 0.0431(14) 0.0265(12) 0.0100(12) 0.0064(11)
C9 0.0503(18) 0.0584(19) 0.070(2) 0.0491(17) 0.0244(16) 0.0096(14)
C10 0.0445(16) 0.0312(14) 0.0621(18) 0.0164(13) 0.0259(14) -0.0040(11)
C11 0.0332(13) 0.0368(14) 0.0401(14) 0.0013(11) 0.0098(12) -0.0106(11)
C12 0.0316(12) 0.0306(12) 0.0272(12) 0.0058(10) 0.0056(10) -0.0035(10)
C13 0.0230(10) 0.0219(10) 0.0168(10) 0.0041(8) 0.0069(8) 0.0055(8)
C14 0.0339(12) 0.0233(11) 0.0298(12) 0.0027(9) 0.0141(10) 0.0007(9)
C15 0.0566(17) 0.0201(12) 0.0455(15) -0.0035(11) 0.0231(14) -0.0002(11)
C16 0.0605(18) 0.0316(13) 0.0443(15) -0.0054(12) 0.0285(14) 0.0110(13)
C17 0.0468(16) 0.0433(15) 0.0532(17) -0.0011(13) 0.0345(14) 0.0053(12)
C18 0.0363(13) 0.0278(12) 0.0391(14) -0.0015(10) 0.0206(11) -0.0028(10)
C19 0.0190(10) 0.0170(10) 0.0261(11) 0.0000(8) 0.0080(9) 0.0043(8)
C20 0.0271(12) 0.0374(13) 0.0310(12) 0.0074(10) 0.0099(10) 0.0018(10)
C21 0.0444(16) 0.0544(17) 0.0418(15) 0.0129(13) 0.0238(13) -0.0025(13)
C22 0.0295(14) 0.0483(16) 0.0610(19) 0.0028(14) 0.0256(13) -0.0069(12)
C23 0.0204(12) 0.0353(13) 0.0504(16) -0.0025(12) 0.0101(11) -0.0003(10)
C24 0.0210(11) 0.0249(11) 0.0326(12) -0.0018(9) 0.0064(9) 0.0053(9)
C25 0.0225(10) 0.0177(10) 0.0218(10) 0.0047(8) 0.0062(9) 0.0038(8)
C26 0.0610(18) 0.0526(17) 0.0270(13) -0.0038(12) -0.0061(13) 0.0378(15)
C27 0.107(3) 0.068(2) 0.0248(14) -0.0076(14) -0.0051(16) 0.057(2)
C28 0.0677(19) 0.0358(14) 0.0417(15) 0.0039(12) 0.0272(15) 0.0233(14)
C29 0.0284(13) 0.0358(14) 0.070(2) -0.0069(14) 0.0115(13) 0.0121(11)
C30 0.0289(13) 0.0359(14) 0.0448(15) -0.0127(12) -0.0044(11) 0.0111(11)
C31 0.0239(11) 0.0214(10) 0.0328(12) 0.0136(9) 0.0151(10) 0.0094(8)
C32 0.0415(14) 0.0509(16) 0.0370(14) 0.0203(12) 0.0235(12) 0.0173(12)
C33 0.072(2) 0.078(2) 0.0605(19) 0.0416(18) 0.0516(19) 0.0400(19)
C34 0.057(2) 0.057(2) 0.115(3) 0.054(2) 0.065(2) 0.0260(16)
C35 0.0384(17) 0.0496(18) 0.109(3) 0.0204(19) 0.0399(19) -0.0042(14)
C36 0.0337(14) 0.0386(15) 0.0619(18) 0.0072(13) 0.0241(13) -0.0036(11)
C37 0.0133(9) 0.0171(10) 0.0282(11) 0.0064(8) 0.0041(8) 0.0035(8)
C38 0.0253(11) 0.0259(11) 0.0342(12) 0.0049(10) 0.0085(10) 0.0098(9)
C39 0.0333(14) 0.0381(14) 0.0567(17) 0.0000(13) 0.0171(13) 0.0182(11)
C40 0.0409(15) 0.0263(13) 0.089(2) 0.0196(14) 0.0209(16) 0.0209(11)
C41 0.0460(16) 0.0364(15) 0.084(2) 0.0396(15) 0.0253(16) 0.0208(12)
C42 0.0317(13) 0.0324(13) 0.0501(15) 0.0243(12) 0.0183(12) 0.0137(10)
C43 0.0174(10) 0.0173(10) 0.0196(10) 0.0049(8) 0.0044(8) 0.0019(8)
C44 0.0449(14) 0.0202(11) 0.0482(15) 0.0018(11) 0.0306(13) 0.0039(10)
C45 0.0675(19) 0.0170(12) 0.0670(19) -0.0012(12) 0.0411(17) -0.0020(12)
C46 0.0405(14) 0.0249(12) 0.0535(16) 0.0102(11) 0.0199(13) -0.0095(10)
C47 0.0293(12) 0.0292(12) 0.0425(14) 0.0114(11) 0.0191(11) 0.0020(10)
C48 0.0263(11) 0.0205(10) 0.0345(12) 0.0058(9) 0.0147(10) 0.0057(9)
C49 0.0245(11) 0.0322(12) 0.0151(10) 0.0019(9) 0.0052(9) 0.0139(9)
C50 0.0249(12) 0.0432(14) 0.0247(11) 0.0036(10) 0.0071(10) 0.0062(10)
C51 0.0253(13) 0.0691(19) 0.0296(13) -0.0046(13) 0.0067(11) 0.0031(12)
C52 0.0293(14) 0.089(2) 0.0288(14) 0.0053(15) -0.0048(11) 0.0234(15)
C53 0.0482(17) 0.073(2) 0.0363(15) 0.0196(15) -0.0046(13) 0.0280(16)
C54 0.0366(14) 0.0437(14) 0.0312(13) 0.0141(11) 0.0022(11) 0.0144(11)
C55 0.0261(11) 0.0349(12) 0.0242(11) 0.0149(10) 0.0028(9) 0.0041(9)
C56 0.0579(18) 0.0376(14) 0.0318(13) 0.0102(11) 0.0083(13) -0.0061(13)
C57 0.083(3) 0.054(2) 0.0445(17) 0.0234(15) 0.0057(18) -0.0230(18)
C58 0.0445(18) 0.097(3) 0.065(2) 0.054(2) 0.0049(17) -0.0175(18)
C59 0.0399(17) 0.111(3) 0.083(2) 0.069(2) 0.0334(18) 0.0298(18)
C60 0.0385(15) 0.0567(17) 0.0561(17) 0.0370(15) 0.0246(14) 0.0220(13)
C61 0.0205(10) 0.0246(11) 0.0217(10) 0.0117(9) 0.0083(9) 0.0053(8)
C62 0.0267(11) 0.0275(11) 0.0308(12) 0.0095(10) 0.0114(10) 0.0080(9)
C63 0.0292(13) 0.0454(15) 0.0501(16) 0.0257(13) 0.0124(12) 0.0181(11)
C64 0.0292(13) 0.0599(18) 0.0376(14) 0.0205(13) -0.0024(11) 0.0082(12)
C65 0.0389(14) 0.0424(15) 0.0288(13) 0.0039(11) -0.0030(11) 0.0030(11)
C66 0.0304(12) 0.0282(12) 0.0277(12) 0.0066(10) 0.0047(10) 0.0072(10)
C67 0.0209(10) 0.0278(11) 0.0217(10) 0.0119(9) 0.0054(9) 0.0054(8)
C68 0.0320(13) 0.0371(13) 0.0277(12) 0.0061(10) 0.0122(10) 0.0046(10)
C69 0.0383(14) 0.0654(19) 0.0351(14) 0.0169(13) 0.0218(12) 0.0111(13)
C70 0.0334(14) 0.0620(19) 0.0537(17) 0.0274(15) 0.0216(13) -0.0018(13)
C71 0.0432(16) 0.0396(15) 0.0590(18) 0.0140(14) 0.0218(14) -0.0076(12)
C72 0.0347(13) 0.0302(12) 0.0381(13) 0.0080(11) 0.0160(11) -0.0006(10)

loop_
_atom_type_symbol
_atom_type_description
_atom_type_scat_dispersion_real
_atom_type_scat_dispersion_imag
_atom_type_scat_source
C C 0.0033 0.0016 'International Tables Vol C Tables 4.2.6.8 and 6.1.1.4'
H H 0.0000 0.0000 'International Tables Vol C Tables 4.2.6.8 and 6.1.1.4'
O O 0.0106 0.0060 'International Tables Vol C Tables 4.2.6.8 and 6.1.1.4'
Si Si 0.0817 0.0704 'International Tables Vol C Tables 4.2.6.8 and 6.1.1.4'

loop_
_geom_angle_atom_site_label_1
_geom_angle_atom_site_label_2
_geom_angle_atom_site_label_3
_geom_angle
O9 Si1 O4 107.64(9)
O9 Si1 O1 110.34(8)
O4 Si1 O1 109.45(8)
O9 Si1 C1 110.05(9)
O4 Si1 C1 110.49(9)
O1 Si1 C1 108.86(9)
Si2 O1 Si1 150.28(10)
O1 Si2 O11 109.32(8)
O1 Si2 O2 110.29(8)
O11 Si2 O2 106.07(7)
O1 Si2 C7 109.36(9)
O11 Si2 C7 110.36(8)
O2 Si2 C7 111.39(8)
Si3 O2 Si2 140.14(9)
O3 Si3 O2 110.76(8)
O3 Si3 O12 108.80(8)
O2 Si3 O12 108.71(8)
O3 Si3 C13 106.50(9)
O2 Si3 C13 106.84(9)
O12 Si3 C13 115.21(8)
Si4 O3 Si3 155.48(11)
O3 Si4 O14 107.13(8)
O3 Si4 O4 110.24(8)
O14 Si4 O4 109.09(8)
O3 Si4 C19 111.29(9)
O14 Si4 C19 109.10(8)
O4 Si4 C19 109.92(9)
Si1 O4 Si4 151.63(10)
O8 Si5 O10 108.76(8)
O8 Si5 O5 109.57(8)
O10 Si5 O5 108.43(8)
O8 Si5 C25 109.92(9)
O10 Si5 C25 111.36(9)
O5 Si5 C25 108.78(9)
Si6 O5 Si5 156.82(10)
O5 Si6 O11 108.87(8)
O5 Si6 O6 109.65(8)
O11 Si6 O6 106.41(8)
O5 Si6 C31 111.29(9)
O11 Si6 C31 111.24(9)
O6 Si6 C31 109.26(8)
Si7 O6 Si6 142.80(9)
O6 Si7 O13 110.24(8)
O6 Si7 O7 109.54(8)
O13 Si7 O7 109.55(8)
O6 Si7 C37 107.86(9)
O13 Si7 C37 112.24(9)
O7 Si7 C37 107.34(8)
Si8 O7 Si7 148.41(10)
O14 Si8 O7 107.76(8)
O14 Si8 O8 109.21(8)
O7 Si8 O8 108.88(8)
O14 Si8 C43 110.77(9)
O7 Si8 C43 109.38(8)
O8 Si8 C43 110.78(8)
Si5 O8 Si8 142.92(10)
Si1 O9 Si9 147.19(10)
O10 Si9 O9 111.25(8)
O10 Si9 C55 110.99(9)
O9 Si9 C55 106.91(10)
O10 Si9 C49 108.30(9)
O9 Si9 C49 108.07(8)
C55 Si9 C49 111.31(10)
Si5 O10 Si9 146.17(10)
Si6 O11 Si2 146.27(10)
Si3 O12 Si10 145.12(10)
O13 Si10 O12 112.90(8)
O13 Si10 C61 108.40(9)
O12 Si10 C61 107.61(9)
O13 Si10 C67 109.80(9)
O12 Si10 C67 108.73(9)
C61 Si10 C67 109.32(9)
Si7 O13 Si10 165.23(11)
Si4 O14 Si8 160.48(11)
C6 C1 C2 118.0(2)
C6 C1 Si1 122.91(17)
C2 C1 Si1 119.05(17)
C3 C2 C1 120.9(2)
C3 C2 H1 119.5
C1 C2 H1 119.5
C4 C3 C2 119.7(3)
C4 C3 H2 120.1
C2 C3 H2 120.1
C5 C4 C3 120.3(2)
C5 C4 H3 119.8
C3 C4 H3 119.8
C4 C5 C6 120.3(3)
C4 C5 H4 119.9
C6 C5 H4 119.9
C5 C6 C1 120.7(2)
C5 C6 H5 119.6
C1 C6 H5 119.6
C8 C7 C12 117.9(2)
C8 C7 Si2 121.17(17)
C12 C7 Si2 120.73(16)
C7 C8 C9 121.0(2)
C7 C8 H6 119.5
C9 C8 H6 119.5
C10 C9 C8 119.9(3)
C10 C9 H7 120.1
C8 C9 H7 120.1
C9 C10 C11 120.3(2)
C9 C10 H8 119.8
C11 C10 H8 119.8
C10 C11 C12 119.7(2)
C10 C11 H9 120.1
C12 C11 H9 120.1
C11 C12 C7 121.1(2)
C11 C12 H10 119.5
C7 C12 H10 119.5
C18 C13 C14 117.5(2)
C18 C13 Si3 120.56(16)
C14 C13 Si3 121.53(17)
C15 C14 C13 121.5(2)
C15 C14 H11 119.2
C13 C14 H11 119.2
C16 C15 C14 119.7(2)
C16 C15 H12 120.2
C14 C15 H12 120.2
C17 C16 C15 120.3(2)
C17 C16 H13 119.9
C15 C16 H13 119.9
C16 C17 C18 119.7(3)
C16 C17 H14 120.1
C18 C17 H14 120.1
C17 C18 C13 121.3(2)
C17 C18 H15 119.4
C13 C18 H15 119.4
C20 C19 C24 118.0(2)
C20 C19 Si4 120.64(16)
C24 C19 Si4 120.82(17)
C21 C20 C19 120.6(2)
C21 C20 H16 119.7
C19 C20 H16 119.7
C22 C21 C20 119.9(3)
C22 C21 H17 120.1
C20 C21 H17 120.1
C23 C22 C21 120.5(2)
C23 C22 H18 119.7
C21 C22 H18 119.7
C22 C23 C24 119.8(2)
C22 C23 H19 120.1
C24 C23 H19 120.1
C23 C24 C19 121.2(2)
C23 C24 H20 119.4
C19 C24 H20 119.4
C26 C25 C30 117.7(2)
C26 C25 Si5 123.19(17)
C30 C25 Si5 119.05(16)
C25 C26 C27 121.0(2)
C25 C26 H21 119.5
C27 C26 H21 119.5
C28 C27 C26 120.3(3)
C28 C27 H22 119.8
C26 C27 H22 119.8
C29 C28 C27 119.4(2)
C29 C28 H23 120.3
C27 C28 H23 120.3
C28 C29 C30 120.3(2)
C28 C29 H24 119.8
C30 C29 H24 119.8
C29 C30 C25 121.3(2)
C29 C30 H25 119.4
C25 C30 H25 119.4
C32 C31 C36 117.9(2)
C32 C31 Si6 122.73(18)
C36 C31 Si6 119.41(19)
C33 C32 C31 120.8(3)
C33 C32 H26 119.6
C31 C32 H26 119.6
C34 C33 C32 120.1(3)
C34 C33 H27 119.9
C32 C33 H27 119.9
C35 C34 C33 120.0(3)
C35 C34 H28 120.0
C33 C34 H28 120.0
C34 C35 C36 119.9(3)
C34 C35 H29 120.1
C36 C35 H29 120.1
C35 C36 C31 121.3(3)
C35 C36 H30 119.3
C31 C36 H30 119.3
C42 C37 C38 117.9(2)
C42 C37 Si7 121.09(16)
C38 C37 Si7 120.79(16)
C39 C38 C37 120.7(2)
C39 C38 H31 119.7
C37 C38 H31 119.7
C40 C39 C38 119.8(2)
C40 C39 H32 120.1
C38 C39 H32 120.1
C41 C40 C39 120.5(2)
C41 C40 H33 119.7
C39 C40 H33 119.7
C40 C41 C42 119.9(2)
C40 C41 H34 120.0
C42 C41 H34 120.0
C41 C42 C37 121.2(2)
C41 C42 H35 119.4
C37 C42 H35 119.4
C44 C43 C48 117.18(19)
C44 C43 Si8 121.18(16)
C48 C43 Si8 121.58(15)
C45 C44 C43 121.9(2)
C45 C44 H36 119.1
C43 C44 H36 119.1
C46 C45 C44 119.6(2)
C46 C45 H37 120.2
C44 C45 H37 120.2
C45 C46 C47 120.2(2)
C45 C46 H38 119.9
C47 C46 H38 119.9
C46 C47 C48 119.7(2)
C46 C47 H39 120.1
C48 C47 H39 120.1
C47 C48 C43 121.4(2)
C47 C48 H40 119.3
C43 C48 H40 119.3
C50 C49 C54 117.3(2)
C50 C49 Si9 123.05(17)
C54 C49 Si9 119.68(18)
C51 C50 C49 120.8(2)
C51 C50 H41 119.6
C49 C50 H41 119.6
C52 C51 C50 120.7(3)
C52 C51 H42 119.7
C50 C51 H42 119.7
C51 C52 C53 119.9(2)
C51 C52 H43 120.0
C53 C52 H43 120.0
C52 C53 C54 119.5(3)
C52 C53 H44 120.2
C54 C53 H44 120.2
C53 C54 C49 121.8(3)
C53 C54 H45 119.1
C49 C54 H45 119.1
C56 C55 C60 118.0(3)
C56 C55 Si9 120.1(2)
C60 C55 Si9 121.8(2)
C57 C56 C55 121.4(3)
C57 C56 H46 119.3
C55 C56 H46 119.3
C58 C57 C56 120.0(3)
C58 C57 H47 120.0
C56 C57 H47 120.0
C57 C58 C59 119.7(3)
C57 C58 H48 120.2
C59 C58 H48 120.2
C58 C59 C60 120.4(3)
C58 C59 H49 119.8
C60 C59 H49 119.8
C59 C60 C55 120.5(3)
C59 C60 H50 119.7
C55 C60 H50 119.7
C66 C61 C62 117.5(2)
C66 C61 Si10 121.16(16)
C62 C61 Si10 121.03(17)
C63 C62 C61 120.8(2)
C63 C62 H51 119.6
C61 C62 H51 119.6
C64 C63 C62 120.6(2)
C64 C63 H52 119.7
C62 C63 H52 119.7
C63 C64 C65 119.4(2)
C63 C64 H53 120.3
C65 C64 H53 120.3
C66 C65 C64 120.5(2)
C66 C65 H54 119.8
C64 C65 H54 119.8
C65 C66 C61 121.2(2)
C65 C66 H55 119.4
C61 C66 H55 119.4
C72 C67 C68 118.0(2)
C72 C67 Si10 123.44(18)
C68 C67 Si10 118.42(17)
C69 C68 C67 120.7(2)
C69 C68 H56 119.6
C67 C68 H56 119.6
C70 C69 C68 120.1(3)
C70 C69 H57 120.0
C68 C69 H57 120.0
C71 C70 C69 119.9(3)
C71 C70 H58 120.0
C69 C70 H58 120.0
C70 C71 C72 120.3(3)
C70 C71 H59 119.8
C72 C71 H59 119.8
C71 C72 C67 120.9(2)
C71 C72 H60 119.5
C67 C72 H60 119.5

loop_
_geom_bond_atom_site_label_1
_geom_bond_atom_site_label_2
_geom_bond_distance
Si1 O9 1.6060(15)
Si1 O4 1.6078(15)
Si1 O1 1.6198(15)
Si1 C1 1.846(2)
O1 Si2 1.6168(14)
Si2 O11 1.6181(14)
Si2 O2 1.6199(15)
Si2 C7 1.840(2)
O2 Si3 1.6169(15)
Si3 O3 1.6135(15)
Si3 O12 1.6230(14)
Si3 C13 1.845(2)
O3 Si4 1.6066(15)
Si4 O14 1.6079(14)
Si4 O4 1.6089(15)
Si4 C19 1.836(2)
Si5 O8 1.6153(16)
Si5 O10 1.6164(14)
Si5 O5 1.6193(14)
Si5 C25 1.850(2)
O5 Si6 1.6120(14)
Si6 O11 1.6128(14)
Si6 O6 1.6230(14)
Si6 C31 1.841(2)
O6 Si7 1.6123(14)
Si7 O13 1.6134(15)
Si7 O7 1.6157(15)
Si7 C37 1.845(2)
O7 Si8 1.6154(14)
Si8 O14 1.6080(14)
Si8 O8 1.6181(15)
Si8 C43 1.842(2)
O9 Si9 1.6312(15)
Si9 O10 1.6279(15)
Si9 C55 1.854(2)
Si9 C49 1.859(2)
O12 Si10 1.6296(14)
Si10 O13 1.6206(15)
Si10 C61 1.854(2)
Si10 C67 1.858(2)
C1 C6 1.393(3)
C1 C2 1.395(3)
C2 C3 1.391(3)
C2 H1 0.9500
C3 C4 1.378(4)
C3 H2 0.9500
C4 C5 1.368(4)
C4 H3 0.9500
C5 C6 1.390(3)
C5 H4 0.9500
C6 H5 0.9500
C7 C8 1.381(3)
C7 C12 1.398(3)
C8 C9 1.388(4)
C8 H6 0.9500
C9 C10 1.372(4)
C9 H7 0.9500
C10 C11 1.372(4)
C10 H8 0.9500
C11 C12 1.382(3)
C11 H9 0.9500
C12 H10 0.9500
C13 C18 1.391(3)
C13 C14 1.392(3)
C14 C15 1.383(3)
C14 H11 0.9500
C15 C16 1.375(4)
C15 H12 0.9500
C16 C17 1.375(4)
C16 H13 0.9500
C17 C18 1.388(3)
C17 H14 0.9500
C18 H15 0.9500
C19 C20 1.395(3)
C19 C24 1.399(3)
C20 C21 1.385(4)
C20 H16 0.9500
C21 C22 1.385(4)
C21 H17 0.9500
C22 C23 1.367(4)
C22 H18 0.9500
C23 C24 1.380(3)
C23 H19 0.9500
C24 H20 0.9500
C25 C26 1.378(3)
C25 C30 1.392(3)
C26 C27 1.386(4)
C26 H21 0.9500
C27 C28 1.383(4)
C27 H22 0.9500
C28 C29 1.362(4)
C28 H23 0.9500
C29 C30 1.384(3)
C29 H24 0.9500
C30 H25 0.9500
C31 C32 1.386(3)
C31 C36 1.394(3)
C32 C33 1.383(4)
C32 H26 0.9500
C33 C34 1.378(5)
C33 H27 0.9500
C34 C35 1.373(5)
C34 H28 0.9500
C35 C36 1.376(4)
C35 H29 0.9500
C36 H30 0.9500
C37 C42 1.394(3)
C37 C38 1.396(3)
C38 C39 1.391(3)
C38 H31 0.9500
C39 C40 1.378(4)
C39 H32 0.9500
C40 C41 1.366(4)
C40 H33 0.9500
C41 C42 1.385(3)
C41 H34 0.9500
C42 H35 0.9500
C43 C44 1.388(3)
C43 C48 1.396(3)
C44 C45 1.382(3)
C44 H36 0.9500
C45 C46 1.377(4)
C45 H37 0.9500
C46 C47 1.379(3)
C46 H38 0.9500
C47 C48 1.382(3)
C47 H39 0.9500
C48 H40 0.9500
C49 C50 1.391(3)
C49 C54 1.398(3)
C50 C51 1.390(3)
C50 H41 0.9500
C51 C52 1.369(4)
C51 H42 0.9500
C52 C53 1.377(5)
C52 H43 0.9500
C53 C54 1.386(4)
C53 H44 0.9500
C54 H45 0.9500
C55 C56 1.396(3)
C55 C60 1.397(4)
C56 C57 1.382(4)
C56 H46 0.9500
C57 C58 1.381(5)
C57 H47 0.9500
C58 C59 1.385(5)
C58 H48 0.9500
C59 C60 1.387(4)
C59 H49 0.9500
C60 H50 0.9500
C61 C66 1.396(3)
C61 C62 1.404(3)
C62 C63 1.385(3)
C62 H51 0.9500
C63 C64 1.377(4)
C63 H52 0.9500
C64 C65 1.383(4)
C64 H53 0.9500
C65 C66 1.381(3)
C65 H54 0.9500
C66 H55 0.9500
C67 C72 1.390(3)
C67 C68 1.401(3)
C68 C69 1.385(4)
C68 H56 0.9500
C69 C70 1.379(4)
C69 H57 0.9500
C70 C71 1.376(4)
C70 H58 0.9500
C71 C72 1.384(4)
C71 H59 0.9500
C72 H60 0.9500

loop_
_geom_torsion_atom_site_label_1
_geom_torsion_atom_site_label_2
_geom_torsion_atom_site_label_3
_geom_torsion_atom_site_label_4
_geom_torsion
O9 Si1 O1 Si2 -145.03(19)
O4 Si1 O1 Si2 -26.8(2)
C1 Si1 O1 Si2 94.1(2)
Si1 O1 Si2 O11 86.0(2)
Si1 O1 Si2 O2 -30.2(2)
Si1 O1 Si2 C7 -153.03(19)
O1 Si2 O2 Si3 75.01(16)
O11 Si2 O2 Si3 -43.26(17)
C7 Si2 O2 Si3 -163.37(14)
Si2 O2 Si3 O3 -42.97(17)
Si2 O2 Si3 O12 76.52(16)
Si2 O2 Si3 C13 -158.57(14)
O2 Si3 O3 Si4 27.9(3)
O12 Si3 O3 Si4 -91.6(3)
C13 Si3 O3 Si4 143.7(2)
Si3 O3 Si4 O14 70.2(3)
Si3 O3 Si4 O4 -48.4(3)
Si3 O3 Si4 C19 -170.6(2)
O9 Si1 O4 Si4 148.8(2)
O1 Si1 O4 Si4 28.9(3)
C1 Si1 O4 Si4 -91.0(2)
O3 Si4 O4 Si1 16.2(3)
O14 Si4 O4 Si1 -101.2(2)
C19 Si4 O4 Si1 139.2(2)
O8 Si5 O5 Si6 49.6(3)
O10 Si5 O5 Si6 168.2(2)
C25 Si5 O5 Si6 -70.6(3)
Si5 O5 Si6 O11 -120.2(3)
Si5 O5 Si6 O6 -4.1(3)
Si5 O5 Si6 C31 116.9(3)
O5 Si6 O6 Si7 -60.19(17)
O11 Si6 O6 Si7 57.40(17)
C31 Si6 O6 Si7 177.60(15)
Si6 O6 Si7 O13 -74.26(17)
Si6 O6 Si7 O7 46.35(17)
Si6 O6 Si7 C37 162.88(15)
O6 Si7 O7 Si8 -54.3(2)
O13 Si7 O7 Si8 66.7(2)
C37 Si7 O7 Si8 -171.14(19)
Si7 O7 Si8 O14 -35.6(2)
Si7 O7 Si8 O8 82.7(2)
Si7 O7 Si8 C43 -156.10(19)
O10 Si5 O8 Si8 -126.09(17)
O5 Si5 O8 Si8 -7.7(2)
C25 Si5 O8 Si8 111.76(17)
O14 Si8 O8 Si5 71.49(19)
O7 Si8 O8 Si5 -45.92(19)
C43 Si8 O8 Si5 -166.24(16)
O4 Si1 O9 Si9 -80.0(2)
O1 Si1 O9 Si9 39.3(2)
C1 Si1 O9 Si9 159.49(19)
Si1 O9 Si9 O10 48.0(2)
Si1 O9 Si9 C55 -73.4(2)
Si1 O9 Si9 C49 166.7(2)
O8 Si5 O10 Si9 117.13(18)
O5 Si5 O10 Si9 -1.9(2)
C25 Si5 O10 Si9 -121.59(18)
O9 Si9 O10 Si5 -67.3(2)
C55 Si9 O10 Si5 51.6(2)
C49 Si9 O10 Si5 174.09(17)
O5 Si6 O11 Si2 -49.92(19)
O6 Si6 O11 Si2 -168.02(16)
C31 Si6 O11 Si2 73.07(19)
O1 Si2 O11 Si6 43.3(2)
O2 Si2 O11 Si6 162.16(16)
C7 Si2 O11 Si6 -77.06(19)
O3 Si3 O12 Si10 -4.2(2)
O2 Si3 O12 Si10 -124.91(17)
C13 Si3 O12 Si10 115.26(18)
Si3 O12 Si10 O13 82.27(19)
Si3 O12 Si10 C61 -158.16(16)
Si3 O12 Si10 C67 -39.8(2)
O6 Si7 O13 Si10 97.1(4)
O7 Si7 O13 Si10 -23.5(4)
C37 Si7 O13 Si10 -142.7(4)
O12 Si10 O13 Si7 -69.4(4)
C61 Si10 O13 Si7 171.5(4)
C67 Si10 O13 Si7 52.1(4)
O3 Si4 O14 Si8 -162.4(3)
O4 Si4 O14 Si8 -43.1(3)
C19 Si4 O14 Si8 77.0(3)
O7 Si8 O14 Si4 156.6(3)
O8 Si8 O14 Si4 38.5(3)
C43 Si8 O14 Si4 -83.8(3)
O9 Si1 C1 C6 1.0(2)
O4 Si1 C1 C6 -117.69(19)
O1 Si1 C1 C6 122.09(19)
O9 Si1 C1 C2 -177.88(19)
O4 Si1 C1 C2 63.4(2)
O1 Si1 C1 C2 -56.8(2)
C6 C1 C2 C3 0.4(4)
Si1 C1 C2 C3 179.3(2)
C1 C2 C3 C4 0.5(4)
C2 C3 C4 C5 -1.0(5)
C3 C4 C5 C6 0.7(5)
C4 C5 C6 C1 0.2(4)
C2 C1 C6 C5 -0.7(4)
Si1 C1 C6 C5 -179.64(19)
O1 Si2 C7 C8 -11.5(2)
O11 Si2 C7 C8 108.80(19)
O2 Si2 C7 C8 -133.66(19)
O1 Si2 C7 C12 174.37(17)
O11 Si2 C7 C12 -65.34(19)
O2 Si2 C7 C12 52.20(19)
C12 C7 C8 C9 0.1(4)
Si2 C7 C8 C9 -174.2(2)
C7 C8 C9 C10 1.3(5)
C8 C9 C10 C11 -1.9(5)
C9 C10 C11 C12 1.0(4)
C10 C11 C12 C7 0.4(4)
C8 C7 C12 C11 -1.0(3)
Si2 C7 C12 C11 173.37(19)
O3 Si3 C13 C18 21.9(2)
O2 Si3 C13 C18 140.33(18)
O12 Si3 C13 C18 -98.82(19)
O3 Si3 C13 C14 -150.36(18)
O2 Si3 C13 C14 -31.9(2)
O12 Si3 C13 C14 88.91(19)
C18 C13 C14 C15 0.5(4)
Si3 C13 C14 C15 173.0(2)
C13 C14 C15 C16 -1.6(4)
C14 C15 C16 C17 2.3(5)
C15 C16 C17 C18 -1.9(5)
C16 C17 C18 C13 0.8(5)
C14 C13 C18 C17 -0.1(4)
Si3 C13 C18 C17 -172.7(2)
O3 Si4 C19 C20 -35.9(2)
O14 Si4 C19 C20 82.14(19)
O4 Si4 C19 C20 -158.29(17)
O3 Si4 C19 C24 152.98(16)
O14 Si4 C19 C24 -89.02(18)
O4 Si4 C19 C24 30.55(19)
C24 C19 C20 C21 0.7(3)
Si4 C19 C20 C21 -170.7(2)
C19 C20 C21 C22 0.5(4)
C20 C21 C22 C23 -1.1(4)
C21 C22 C23 C24 0.5(4)
C22 C23 C24 C19 0.8(4)
C20 C19 C24 C23 -1.3(3)
Si4 C19 C24 C23 170.04(17)
O8 Si5 C25 C26 97.8(2)
O10 Si5 C25 C26 -22.8(3)
O5 Si5 C25 C26 -142.2(2)
O8 Si5 C25 C30 -79.3(2)
O10 Si5 C25 C30 160.06(19)
O5 Si5 C25 C30 40.6(2)
C30 C25 C26 C27 -0.9(5)
Si5 C25 C26 C27 -178.1(3)
C25 C26 C27 C28 -0.7(6)
C26 C27 C28 C29 1.9(5)
C27 C28 C29 C30 -1.6(5)
C28 C29 C30 C25 0.0(5)
C26 C25 C30 C29 1.2(4)
Si5 C25 C30 C29 178.6(2)
O5 Si6 C31 C32 -19.9(2)
O11 Si6 C31 C32 -141.52(18)
O6 Si6 C31 C32 101.29(19)
O5 Si6 C31 C36 161.07(18)
O11 Si6 C31 C36 39.5(2)
O6 Si6 C31 C36 -77.7(2)
C36 C31 C32 C33 1.3(4)
Si6 C31 C32 C33 -177.7(2)
C31 C32 C33 C34 -0.3(4)
C32 C33 C34 C35 -0.3(5)
C33 C34 C35 C36 -0.1(5)
C34 C35 C36 C31 1.1(5)
C32 C31 C36 C35 -1.7(4)
Si6 C31 C36 C35 177.4(2)
O6 Si7 C37 C42 166.43(18)
O13 Si7 C37 C42 44.8(2)
O7 Si7 C37 C42 -75.6(2)
O6 Si7 C37 C38 -19.36(19)
O13 Si7 C37 C38 -140.98(17)
O7 Si7 C37 C38 98.60(18)
C42 C37 C38 C39 0.0(3)
Si7 C37 C38 C39 -174.36(18)
C37 C38 C39 C40 -0.1(4)
C38 C39 C40 C41 -0.3(4)
C39 C40 C41 C42 0.7(5)
C40 C41 C42 C37 -0.7(4)
C38 C37 C42 C41 0.3(4)
Si7 C37 C42 C41 174.7(2)
O14 Si8 C43 C44 -174.10(18)
O7 Si8 C43 C44 -55.5(2)
O8 Si8 C43 C44 64.6(2)
O14 Si8 C43 C48 8.7(2)
O7 Si8 C43 C48 127.30(17)
O8 Si8 C43 C48 -112.68(18)
C48 C43 C44 C45 1.0(4)
Si8 C43 C44 C45 -176.3(2)
C43 C44 C45 C46 0.5(5)
C44 C45 C46 C47 -1.7(5)
C45 C46 C47 C48 1.3(4)
C46 C47 C48 C43 0.2(4)
C44 C43 C48 C47 -1.4(3)
Si8 C43 C48 C47 175.99(18)
O10 Si9 C49 C50 29.3(2)
O9 Si9 C49 C50 -91.30(19)
C55 Si9 C49 C50 151.60(18)
O10 Si9 C49 C54 -149.85(18)
O9 Si9 C49 C54 89.53(19)
C55 Si9 C49 C54 -27.6(2)
C54 C49 C50 C51 0.2(3)
Si9 C49 C50 C51 -179.00(18)
C49 C50 C51 C52 0.0(4)
C50 C51 C52 C53 0.1(4)
C51 C52 C53 C54 -0.5(4)
C52 C53 C54 C49 0.7(4)
C50 C49 C54 C53 -0.6(4)
Si9 C49 C54 C53 178.7(2)
O10 Si9 C55 C56 -154.12(18)
O9 Si9 C55 C56 -32.6(2)
C49 Si9 C55 C56 85.2(2)
O10 Si9 C55 C60 27.5(2)
O9 Si9 C55 C60 148.94(19)
C49 Si9 C55 C60 -93.3(2)
C60 C55 C56 C57 0.2(4)
Si9 C55 C56 C57 -178.3(2)
C55 C56 C57 C58 -1.1(5)
C56 C57 C58 C59 0.9(5)
C57 C58 C59 C60 0.1(5)
C58 C59 C60 C55 -0.9(5)
C56 C55 C60 C59 0.8(4)
Si9 C55 C60 C59 179.2(2)
O13 Si10 C61 C66 155.60(17)
O12 Si10 C61 C66 33.2(2)
C67 Si10 C61 C66 -84.7(2)
O13 Si10 C61 C62 -30.8(2)
O12 Si10 C61 C62 -153.20(17)
C67 Si10 C61 C62 88.87(19)
C66 C61 C62 C63 -0.3(3)
Si10 C61 C62 C63 -174.16(18)
C61 C62 C63 C64 0.0(4)
C62 C63 C64 C65 0.3(4)
C63 C64 C65 C66 -0.3(4)
C64 C65 C66 C61 0.0(4)
C62 C61 C66 C65 0.3(3)
Si10 C61 C66 C65 174.16(19)
O13 Si10 C67 C72 10.1(2)
O12 Si10 C67 C72 134.13(19)
C61 Si10 C67 C72 -108.7(2)
O13 Si10 C67 C68 -174.45(16)
O12 Si10 C67 C68 -50.47(19)
C61 Si10 C67 C68 66.75(19)
C72 C67 C68 C69 1.0(3)
Si10 C67 C68 C69 -174.69(19)
C67 C68 C69 C70 -0.1(4)
C68 C69 C70 C71 -1.2(4)
C69 C70 C71 C72 1.6(5)
C70 C71 C72 C67 -0.7(4)
C68 C67 C72 C71 -0.6(4)
Si10 C67 C72 C71 174.9(2)
